data_4319600
loop_
_publ_author_name
'Louise Broge'
'Ulla Pretzmann'
'Nicolai Jensen'
'Inger S\/otofte'
'Carl Erik Olsen'
'Johan Springborg'

_publ_section_title
;
 Cobalt(II), Nickel(II), Copper(II), and Zinc(II) Complexes with
 [35]Adamanzane, 1,5,9,13-Tetraazabicyclo[7.7.3]nonadecane, and
 [(2.3)2.21]Adamanzane, 1,5,9,12-Tetraazabicyclo[7.5.2]hexadecane
;
_journal_name_full 'Inorganic Chemistry'
_journal_page_first 2323
_journal_page_last 2334
_journal_paper_doi 10.1021/ic0011157
_journal_volume 40
_journal_year 2001
_chemical_formula_sum 'C15 H32 Br2 N4 Ni'
_chemical_formula_weight 486.98
_chemical_name_systematic
; 
 ? 
;
_space_group_IT_number 73
_symmetry_cell_setting orthorhombic
_symmetry_space_group_name_Hall '-I 2b 2c'
_symmetry_space_group_name_H-M 'I b c a'
_atom_sites_solution_hydrogens geom
_atom_sites_solution_primary direct
_atom_sites_solution_secondary difmap
_audit_creation_method SHELXL
_cell_angle_alpha 90.00
_cell_angle_beta 90.00
_cell_angle_gamma 90.00
_cell_formula_units_Z 8
_cell_length_a 13.130(3)
_cell_length_b 13.859(3)
_cell_length_c 20.645(4)
_cell_measurement_temperature 120(2)
_cell_volume 3756.7(14)
_computing_structure_refinement 'SHELXL-93 (Sheldrick, 1993)'
_computing_structure_solution 'SHELXS-86 (Sheldrick, 1990)'
_diffrn_ambient_temperature 120(2)
_diffrn_radiation_monochromator graphite
_diffrn_radiation_source 'fine-focus sealed tube'
_diffrn_radiation_type MoK\a
_diffrn_radiation_wavelength 0.71073
_diffrn_reflns_av_R_equivalents 0.0287
_diffrn_reflns_av_sigmaI/netI 0.0175
_diffrn_reflns_limit_h_max 17
_diffrn_reflns_limit_h_min -19
_diffrn_reflns_limit_k_max 21
_diffrn_reflns_limit_k_min -14
_diffrn_reflns_limit_l_max 30
_diffrn_reflns_limit_l_min -31
_diffrn_reflns_number 28100
_diffrn_reflns_theta_max 33.96
_diffrn_reflns_theta_min 1.97
_exptl_absorpt_coefficient_mu 5.290
_exptl_crystal_density_diffrn 1.722
_exptl_crystal_F_000 1984
_refine_diff_density_max 0.505
_refine_diff_density_min -1.078
_refine_diff_density_rms 0.098
_refine_ls_extinction_method none
_refine_ls_goodness_of_fit_all 1.099
_refine_ls_goodness_of_fit_obs 1.126
_refine_ls_matrix_type full
_refine_ls_number_parameters 102
_refine_ls_number_reflns 3572
_refine_ls_number_restraints 8
_refine_ls_restrained_S_all 1.103
_refine_ls_restrained_S_obs 1.128
_refine_ls_R_factor_all 0.0410
_refine_ls_R_factor_obs 0.0297
_refine_ls_shift/esd_max 0.001
_refine_ls_shift/esd_mean 0.000
_refine_ls_structure_factor_coef Fsqd
_refine_ls_weighting_details 'w=1/[\s^2^(Fo^2^)+(0.0297P)^2^+9.3456P] where P=(Fo^2^+2Fc^2^)/3'
_refine_ls_weighting_scheme calc
_refine_ls_wR_factor_all 0.0738
_refine_ls_wR_factor_obs 0.0680
_reflns_number_observed 2919
_reflns_number_total 3573
_reflns_observed_criterion >2sigma(I)
_cod_data_source_file ic0011157_5.cif
_cod_data_source_block IC0011157-6
_cod_depositor_comments
;
The following automatic conversions were performed:

'_refine_ls_weighting_scheme' value 'calc
w=1/[\s^2^(Fo^2^)+(0.0297P)^2^+9.3456P] where P=(Fo^2^+2Fc^2^)/3' was
changed to 'calc'. New tag '_refine_ls_weighting_details' was
created. The value of the new tag was set to
'w=1/[\s^2^(Fo^2^)+(0.0297P)^2^+9.3456P] where P=(Fo^2^+2Fc^2^)/3'.

Automatic conversion script
Id: cif_fix_values 3143 2015-03-26 13:38:13Z robertas 
;
_cod_original_cell_volume 3756.9(13)
_cod_database_code 4319600

loop_
_symmetry_equiv_pos_as_xyz
'x, y, z'
'-x+1/2, -y, z+1/2'
'-x, y+1/2, -z+1/2'
'x+1/2, -y+1/2, -z'
'x+1/2, y+1/2, z+1/2'
'-x+1, -y+1/2, z+1'
'-x+1/2, y+1, -z+1'
'x+1, -y+1, -z+1/2'
'-x, -y, -z'
'x-1/2, y, -z-1/2'
'x, -y-1/2, z-1/2'
'-x-1/2, y-1/2, z'
'-x+1/2, -y+1/2, -z+1/2'
'x, y+1/2, -z'
'x+1/2, -y, z'
'-x, y, z+1/2'

loop_
_atom_site_aniso_label
_atom_site_aniso_U_11
_atom_site_aniso_U_22
_atom_site_aniso_U_33
_atom_site_aniso_U_23
_atom_site_aniso_U_13
_atom_site_aniso_U_12
Br2 0.01354(10) 0.01639(11) 0.02412(12) 0.000 -0.00099(10) 0.000
Ni 0.01446(13) 0.01275(13) 0.01242(13) 0.000 0.000 -0.00049(11)
Br1 0.03015(15) 0.0376(2) 0.01317(11) 0.000 0.000 -0.00440(12)
N1 0.0166(6) 0.0164(6) 0.0151(6) 0.0018(5) 0.0029(5) -0.0017(5)
C1 0.0227(8) 0.0220(9) 0.0246(9) 0.0001(7) 0.0103(7) 0.0001(7)
C2 0.0163(12) 0.022(2) 0.032(2) 0.0003(12) 0.0067(14) 0.0035(11)
C3 0.0132(10) 0.0175(12) 0.0293(13) 0.0034(9) -0.0003(10) 0.0026(9)
C2' 0.0163(12) 0.022(2) 0.032(2) 0.0003(12) 0.0067(14) 0.0035(11)
C3' 0.0132(10) 0.0175(12) 0.0293(13) 0.0034(9) -0.0003(10) 0.0026(9)
N2 0.0138(6) 0.0167(7) 0.0189(7) 0.0012(5) 0.0002(5) 0.0001(5)
C4 0.0194(12) 0.0123(10) 0.0308(14) 0.0017(10) -0.0017(10) 0.0017(9)
C5 0.023(2) 0.0118(13) 0.040(2) -0.0034(13) -0.0014(15) -0.0006(11)
C4' 0.0194(12) 0.0123(10) 0.0308(14) 0.0017(10) -0.0017(10) 0.0017(9)
C5' 0.023(2) 0.0118(13) 0.040(2) -0.0034(13) -0.0014(15) -0.0006(11)
C6 0.0307(10) 0.0170(8) 0.0228(9) -0.0056(7) -0.0038(8) -0.0034(7)
C7 0.0172(10) 0.0226(13) 0.0178(10) 0.0066(10) -0.0035(9) -0.0033(8)
C7' 0.0172(10) 0.0226(13) 0.0178(10) 0.0066(10) -0.0035(9) -0.0033(8)
C8 0.044(2) 0.0314(15) 0.0140(11) 0.000 0.000 0.0066(13)

loop_
_atom_site_label
_atom_site_type_symbol
_atom_site_fract_x
_atom_site_fract_y
_atom_site_fract_z
_atom_site_U_iso_or_equiv
_atom_site_thermal_displace_type
_atom_site_occupancy
_atom_site_calc_flag
_atom_site_refinement_flags
_atom_site_disorder_group
Br2 Br 0.2500 0.42148(2) 0.5000 0.01802(6) Uani 1 d S .
Ni Ni 0.0000 0.2500 0.352711(15) 0.01321(7) Uani 1 d S .
Br1 Br 0.0000 0.2500 0.233040(13) 0.02697(7) Uani 1 d S .
N1 N 0.12760(11) 0.34199(11) 0.35792(7) 0.0161(3) Uani 1 d . .
H1 H 0.13943(11) 0.35168(11) 0.40185(7) 0.019 Uiso 1 calc R .
C1 C 0.2224(2) 0.29930(15) 0.33204(10) 0.0231(4) Uani 1 d D .
H11A H 0.2107(2) 0.27489(15) 0.28759(10) 0.028 Uiso 0.50 calc PR 1
H12A H 0.2767(2) 0.34878(15) 0.33035(10) 0.028 Uiso 0.50 calc PR 1
H11B H 0.2809(2) 0.33854(15) 0.34677(10) 0.028 Uiso 0.50 calc PR 2
H12B H 0.2204(2) 0.30220(15) 0.28414(10) 0.028 Uiso 0.50 calc PR 2
C2 C 0.2535(2) 0.2194(2) 0.3749(2) 0.0234(7) Uani 0.50 d PD 1
H21A H 0.2679(2) 0.2471(2) 0.4181(2) 0.028 Uiso 0.50 calc PR 1
H22A H 0.3185(2) 0.1934(2) 0.3581(2) 0.028 Uiso 0.50 calc PR 1
C3 C 0.1813(2) 0.1343(2) 0.3845(2) 0.0200(5) Uani 0.50 d PRD 1
H31A H 0.1719(2) 0.1028(2) 0.3419(2) 0.024 Uiso 0.50 calc PR 1
H32A H 0.2160(2) 0.0871(2) 0.4130(2) 0.024 Uiso 0.50 calc PR 1
C2' C 0.2391(2) 0.1940(2) 0.3530(2) 0.0234(7) Uani 0.50 d PD 2
H21B H 0.2099(2) 0.1505(2) 0.3198(2) 0.028 Uiso 0.50 calc PR 2
H22B H 0.3132(2) 0.1811(2) 0.3554(2) 0.028 Uiso 0.50 calc PR 2
C3' C 0.1906(2) 0.1709(2) 0.4189(2) 0.0200(5) Uani 0.50 d PRD 2
H31B H 0.2238(2) 0.1131(2) 0.4375(2) 0.024 Uiso 0.50 calc PR 2
H32B H 0.2022(2) 0.2255(2) 0.4489(2) 0.024 Uiso 0.50 calc PR 2
N2 N 0.07697(11) 0.15277(11) 0.41260(8) 0.0165(3) Uani 1 d D .
C4 C 0.0255(2) 0.0592(2) 0.4166(2) 0.0208(5) Uani 0.50 d PD 1
H41A H 0.0810(2) 0.0143(2) 0.4286(2) 0.025 Uiso 0.50 calc PR 1
H42A H -0.0169(2) 0.0653(2) 0.4561(2) 0.025 Uiso 0.50 calc PR 1
C5 C -0.0345(2) 0.0049(2) 0.3755(2) 0.0248(7) Uani 0.50 d PRD 1
H51A H -0.0751(2) -0.0404(2) 0.4022(2) 0.030 Uiso 0.50 calc PR 1
H52A H 0.0110(2) -0.0344(2) 0.3478(2) 0.030 Uiso 0.50 calc PR 1
C4' C 0.0710(2) 0.0491(2) 0.3859(2) 0.0208(5) Uani 0.50 d PD 2
H41B H 0.1309(2) 0.0392(2) 0.3575(2) 0.025 Uiso 0.50 calc PR 2
H42B H 0.0784(2) 0.0044(2) 0.4229(2) 0.025 Uiso 0.50 calc PR 2
C5' C -0.0127(2) 0.0219(2) 0.3521(2) 0.0248(7) Uani 0.50 d PRD 2
H51B H -0.0344(2) -0.0369(2) 0.3757(2) 0.030 Uiso 0.50 calc PR 2
H52B H 0.0172(2) -0.0022(2) 0.3112(2) 0.030 Uiso 0.50 calc PR 2
C6 C -0.1092(2) 0.06124(14) 0.33053(10) 0.0235(4) Uani 1 d D .
H61A H -0.0794(2) 0.06723(14) 0.28665(10) 0.028 Uiso 0.50 calc PR 1
H62A H -0.1744(2) 0.02573(14) 0.32691(10) 0.028 Uiso 0.50 calc PR 1
H61B H -0.1650(2) 0.01742(14) 0.34375(10) 0.028 Uiso 0.50 calc PR 2
H62B H -0.1093(2) 0.06529(14) 0.28266(10) 0.028 Uiso 0.50 calc PR 2
C7 C 0.0862(2) 0.1961(2) 0.47832(13) 0.0192(5) Uani 0.50 d PD 1
H71A H 0.1023(2) 0.1433(2) 0.50894(13) 0.023 Uiso 0.50 calc PR 1
H72A H 0.1456(2) 0.2400(2) 0.47775(13) 0.023 Uiso 0.50 calc PR 1
C7' C 0.0337(2) 0.1537(2) 0.48029(13) 0.0192(5) Uani 0.50 d PRD 2
H71B H -0.0253(2) 0.1093(2) 0.48156(13) 0.023 Uiso 0.50 calc PR 2
H72B H 0.0858(2) 0.1278(2) 0.51021(13) 0.023 Uiso 0.50 calc PR 2
C8 C 0.0000 0.2500 0.50520(14) 0.0299(6) Uani 1 d SD .
H81A H -0.0330 0.2026 0.53433(14) 0.036 Uiso 0.25 calc PR 1
H82A H 0.0330 0.2974 0.53433(14) 0.036 Uiso 0.25 calc PR 1
H81B H -0.0567 0.2322 0.53446(14) 0.036 Uiso 0.25 calc PR 2
H82B H 0.0567 0.2678 0.53446(14) 0.036 Uiso 0.25 calc PR 2

loop_
_atom_type_symbol
_atom_type_description
_atom_type_scat_dispersion_real
_atom_type_scat_dispersion_imag
_atom_type_scat_source
C C 0.0033 0.0016 'International Tables Vol C Tables 4.2.6.8 and 6.1.1.4'
H H 0.0000 0.0000 'International Tables Vol C Tables 4.2.6.8 and 6.1.1.4'
N N 0.0061 0.0033 'International Tables Vol C Tables 4.2.6.8 and 6.1.1.4'
Ni Ni 0.3393 1.1124 'International Tables Vol C Tables 4.2.6.8 and 6.1.1.4'
Br Br -0.2901 2.4595 'International Tables Vol C Tables 4.2.6.8 and 6.1.1.4'

loop_
_geom_angle_atom_site_label_1
_geom_angle_atom_site_label_2
_geom_angle_atom_site_label_3
_geom_angle
_geom_angle_site_symmetry_1
_geom_angle_site_symmetry_3
_geom_angle_publ_flag
N2 Ni N2 107.44(9) . 6_454 ?
N2 Ni N1 88.59(6) . . ?
N2 Ni N1 87.95(6) 6_454 . ?
N2 Ni N1 87.95(6) . 6_454 ?
N2 Ni N1 88.59(6) 6_454 6_454 ?
N1 Ni N1 174.15(8) . 6_454 ?
N2 Ni Br1 126.28(4) . . ?
N2 Ni Br1 126.28(4) 6_454 . ?
N1 Ni Br1 92.92(4) . . ?
N1 Ni Br1 92.92(4) 6_454 . ?
C6 N1 C1 111.31(15) 6_454 . ?
C6 N1 Ni 113.57(12) 6_454 . ?
C1 N1 Ni 114.12(12) . . ?
C2 C1 N1 108.5(2) . . ?
N1 C1 C2' 113.5(2) . . ?
C1 C2 C3 119.13(14) . . ?
N2 C3 C2 118.89(13) . . ?
C3' C2' C1 112.79(14) . . ?
N2 C3' C2' 111.50(14) . . ?
C4 N2 C7 110.1(2) . . ?
C4 N2 C3 106.9(2) . . ?
C7 N2 C3 110.2(2) . . ?
C7' N2 C3' 106.8(2) . . ?
C7' N2 C4' 108.7(2) . . ?
C3' N2 C4' 103.6(2) . . ?
C4 N2 Ni 112.41(15) . . ?
C7 N2 Ni 108.55(14) . . ?
C7' N2 Ni 111.11(13) . . ?
C3 N2 Ni 108.73(14) . . ?
C3' N2 Ni 114.78(14) . . ?
C4' N2 Ni 111.38(14) . . ?
C5 C4 N2 135.33(14) . . ?
C4 C5 C6 116.80(13) . . ?
C5' C4' N2 119.02(12) . . ?
C4' C5' C6 139.65(14) . . ?
C5' C6 N1 111.6(2) . 6_454 ?
N1 C6 C5 109.3(2) 6_454 . ?
C8 C7 N2 119.2(2) . . ?
C8 C7' N2 115.9(2) . . ?
C7 C8 C7 135.5(3) 6_454 . ?
C7' C8 C7' 139.8(3) 6_454 . ?

loop_
_geom_bond_atom_site_label_1
_geom_bond_atom_site_label_2
_geom_bond_distance
_geom_bond_site_symmetry_2
_geom_bond_publ_flag
Ni N2 2.090(2) . ?
Ni N2 2.090(2) 6_454 ?
Ni N1 2.108(2) . ?
Ni N1 2.108(2) 6_454 ?
Ni Br1 2.4706(6) . ?
N1 C6 1.475(2) 6_454 ?
N1 C1 1.478(2) . ?
C1 C2 1.475(4) . ?
C1 C2' 1.539(4) . ?
C2 C3 1.52 . ?
C3 N2 1.509(3) . ?
C2' C3' 1.54 . ?
C3' N2 1.519(3) . ?
N2 C4 1.465(3) . ?
N2 C7 1.489(3) . ?
N2 C7' 1.509(3) . ?
N2 C4' 1.541(3) . ?
C4 C5 1.38 . ?
C5 C6 1.560(4) . ?
C4' C5' 1.36 . ?
C5' C6 1.449(4) . ?
C6 N1 1.475(2) 6_454 ?
C7 C8 1.465(3) . ?
C7' C8 1.497(3) . ?
C8 C7 1.465(3) 6_454 ?
C8 C7' 1.497(3) 6_454 ?
